data_7220241
loop_
_publ_author_name
'Armaghan, Mahsa'
'Lu, Wei-Yu'
'Wu, Di'
'Wei, Yao'
'Yuan, Feng-Ling'
'Weng, Ng Seik'
'MOHHAMADPOUR AMINI, MOSTAFA'
'Zhang, Wen-Hua'
'Young, David James'
'Hor, Andy'
'Lang, Jian-Ping'

_publ_section_title
;
 Isolation of first row transition metal--carboxylate zwitterions
;
_journal_name_full 'RSC Adv.'
_journal_paper_doi 10.1039/C5RA05564D
_journal_year 2015
_chemical_formula_moiety 'C14 H14 Cu N4 O12, 2(H2 O)'
_chemical_formula_sum 'C14 H18 Cu N4 O14'
_chemical_formula_weight 529.86
_space_group_IT_number 14
_symmetry_cell_setting monoclinic
_symmetry_space_group_name_Hall '-P 2yn'
_symmetry_space_group_name_H-M 'P 1 21/n 1'
_atom_sites_solution_hydrogens geom
_atom_sites_solution_primary direct
_atom_sites_solution_secondary difmap
_audit_creation_method SHELXL-97
_audit_update_record
;
2014-07-10 deposited with the CCDC.
2015-05-07 downloaded from the CCDC.
;
_cell_angle_alpha 90.00
_cell_angle_beta 108.0080(10)
_cell_angle_gamma 90.00
_cell_formula_units_Z 2
_cell_length_a 8.5580(4)
_cell_length_b 10.3042(5)
_cell_length_c 12.2558(6)
_cell_measurement_reflns_used 8039
_cell_measurement_temperature 123(2)
_cell_measurement_theta_max 28.35
_cell_measurement_theta_min 2.64
_cell_volume 1027.81(9)
_computing_cell_refinement 'ApexII (Bruker, 2011)'
_computing_data_collection 'ApexII (Bruker, 2011)'
_computing_data_reduction 'ApexII (Bruker, 2011)'
_computing_molecular_graphics 'SHELXL-97 (Sheldrick, 2008)'
_computing_publication_material 'publCIF (Westrip, 2010)'
_computing_structure_refinement 'SHELXL-97 (Sheldrick, 2008)'
_computing_structure_solution 'SHELXS-97 (Sheldrick, 2008)'
_diffrn_ambient_temperature 123(2)
_diffrn_measured_fraction_theta_full 1.000
_diffrn_measured_fraction_theta_max 1.000
_diffrn_measurement_device_type 'Bruker ApexII'
_diffrn_measurement_method 'phi and omega scans'
_diffrn_radiation_monochromator graphite
_diffrn_radiation_source 'fine-focus sealed tube'
_diffrn_radiation_type MoK\a
_diffrn_radiation_wavelength 0.71073
_diffrn_reflns_av_R_equivalents 0.0182
_diffrn_reflns_av_sigmaI/netI 0.0123
_diffrn_reflns_limit_h_max 11
_diffrn_reflns_limit_h_min -10
_diffrn_reflns_limit_k_max 13
_diffrn_reflns_limit_k_min -13
_diffrn_reflns_limit_l_max 16
_diffrn_reflns_limit_l_min -16
_diffrn_reflns_number 14171
_diffrn_reflns_theta_full 27.86
_diffrn_reflns_theta_max 27.86
_diffrn_reflns_theta_min 2.57
_diffrn_standards_decay_% 0
_diffrn_standards_interval_count 0
_diffrn_standards_interval_time 0
_diffrn_standards_number 0
_exptl_absorpt_coefficient_mu 1.145
_exptl_absorpt_correction_T_max 0.8941
_exptl_absorpt_correction_T_min 0.6573
_exptl_absorpt_correction_type multi-scan
_exptl_absorpt_process_details 'SADABS, (Sheldrick 2008)'
_exptl_crystal_colour blue
_exptl_crystal_density_diffrn 1.712
_exptl_crystal_density_method 'not measured'
_exptl_crystal_description prism
_exptl_crystal_F_000 542
_exptl_crystal_size_max 0.40
_exptl_crystal_size_mid 0.40
_exptl_crystal_size_min 0.10
_refine_diff_density_max 2.473
_refine_diff_density_min -0.786
_refine_diff_density_rms 0.111
_refine_ls_extinction_method none
_refine_ls_goodness_of_fit_ref 1.055
_refine_ls_hydrogen_treatment mixed
_refine_ls_matrix_type full
_refine_ls_number_parameters 163
_refine_ls_number_reflns 2456
_refine_ls_number_restraints 4
_refine_ls_restrained_S_all 1.055
_refine_ls_R_factor_all 0.0558
_refine_ls_R_factor_gt 0.0527
_refine_ls_shift/su_max 0.000
_refine_ls_shift/su_mean 0.000
_refine_ls_structure_factor_coef Fsqd
_refine_ls_weighting_details 'calc w=1/[\s^2^(Fo^2^)+(0.0770P)^2^+2.8571P] where P=(Fo^2^+2Fc^2^)/3'
_refine_ls_weighting_scheme calc
_refine_ls_wR_factor_gt 0.1445
_refine_ls_wR_factor_ref 0.1470
_reflns_number_gt 2262
_reflns_number_total 2456
_reflns_threshold_expression >2sigma(I)
_cod_data_source_file c5ra05564d2.cif
_cod_data_source_block 6
_cod_original_sg_symbol_H-M P2(1)/n
_cod_database_code 7220241

loop_
_symmetry_equiv_pos_as_xyz
'x, y, z'
'-x+1/2, y+1/2, -z+1/2'
'-x, -y, -z'
'x-1/2, -y-1/2, z-1/2'

loop_
_atom_site_label
_atom_site_type_symbol
_atom_site_fract_x
_atom_site_fract_y
_atom_site_fract_z
_atom_site_U_iso_or_equiv
_atom_site_adp_type
_atom_site_occupancy
_atom_site_symmetry_multiplicity
_atom_site_calc_flag
_atom_site_refinement_flags
Cu1 Cu 0.0000 0.5000 0.0000 0.01873(18) Uani 1 2 d S
O1W O 0.7207(3) 0.3528(2) 0.1591(2) 0.0273(5) Uani 1 1 d D
H1W H 0.719(5) 0.280(2) 0.130(3) 0.033 Uiso 1 1 d D
H2W H 0.616(3) 0.377(4) 0.130(3) 0.033 Uiso 1 1 d D
O1 O 0.0534(3) 0.49319(19) -0.14554(19) 0.0216(4) Uani 1 1 d D
H1O H 0.132(4) 0.542(3) -0.145(3) 0.026 Uiso 1 1 d D
O2 O 0.3004(4) -0.1070(3) -0.0634(2) 0.0440(7) Uani 1 1 d .
O3 O 0.2487(5) -0.1340(3) 0.1055(3) 0.0498(8) Uani 1 1 d D
H3O H 0.262(7) -0.218(2) 0.103(5) 0.060 Uiso 1 1 d D
O4 O 0.2538(3) 0.6146(2) 0.0967(2) 0.0280(5) Uani 1 1 d .
O5 O 0.4110(4) 0.4509(3) 0.1089(5) 0.0791(14) Uani 1 1 d .
O6 O 0.5145(4) 0.6393(4) 0.1487(4) 0.0754(13) Uani 1 1 d .
N1 N 0.0879(3) 0.3214(2) 0.0180(2) 0.0187(5) Uani 1 1 d .
N2 N 0.3955(3) 0.5679(3) 0.1178(3) 0.0300(6) Uani 1 1 d .
C1 C 0.0934(4) 0.3652(3) -0.1750(2) 0.0218(6) Uani 1 1 d .
H1A H 0.1919 0.3693 -0.2010 0.026 Uiso 1 1 calc R
H1B H 0.0012 0.3307 -0.2388 0.026 Uiso 1 1 calc R
C2 C 0.1262(3) 0.2763(3) -0.0731(2) 0.0185(5) Uani 1 1 d .
C3 C 0.1891(4) 0.1519(3) -0.0742(2) 0.0234(6) Uani 1 1 d .
H3 H 0.2176 0.1215 -0.1387 0.028 Uiso 1 1 calc R
C4 C 0.2090(4) 0.0736(3) 0.0207(3) 0.0261(6) Uani 1 1 d .
C5 C 0.1714(4) 0.1210(3) 0.1154(3) 0.0268(6) Uani 1 1 d .
H5 H 0.1867 0.0687 0.1817 0.032 Uiso 1 1 calc R
C6 C 0.1112(4) 0.2460(3) 0.1112(2) 0.0238(6) Uani 1 1 d .
H6 H 0.0857 0.2795 0.1759 0.029 Uiso 1 1 calc R
C7 C 0.2637(6) -0.0645(3) 0.0177(3) 0.0396(9) Uani 1 1 d .

loop_
_atom_site_aniso_label
_atom_site_aniso_U_11
_atom_site_aniso_U_22
_atom_site_aniso_U_33
_atom_site_aniso_U_23
_atom_site_aniso_U_13
_atom_site_aniso_U_12
Cu1 0.0235(3) 0.0164(3) 0.0197(3) 0.00168(16) 0.0117(2) 0.00612(17)
O1W 0.0329(12) 0.0218(10) 0.0322(12) 0.0001(9) 0.0174(10) 0.0016(9)
O1 0.0265(11) 0.0181(10) 0.0246(10) 0.0023(7) 0.0144(9) 0.0053(8)
O2 0.071(2) 0.0273(12) 0.0368(14) -0.0021(10) 0.0203(13) 0.0184(13)
O3 0.079(2) 0.0281(13) 0.0388(14) 0.0029(11) 0.0121(14) 0.0124(14)
O4 0.0231(11) 0.0296(11) 0.0307(11) 0.0013(9) 0.0075(9) 0.0023(9)
O5 0.0340(16) 0.0304(16) 0.169(5) -0.007(2) 0.026(2) 0.0056(13)
O6 0.0288(15) 0.057(2) 0.134(4) -0.033(2) 0.0160(19) -0.0077(14)
N1 0.0200(11) 0.0172(11) 0.0199(11) 0.0003(8) 0.0077(9) 0.0037(8)
N2 0.0276(13) 0.0308(14) 0.0333(14) -0.0012(11) 0.0119(11) -0.0001(11)
C1 0.0274(14) 0.0188(13) 0.0225(13) 0.0003(10) 0.0127(11) 0.0053(11)
C2 0.0181(12) 0.0185(13) 0.0197(12) -0.0011(10) 0.0069(10) 0.0018(10)
C3 0.0296(15) 0.0207(13) 0.0205(13) -0.0025(11) 0.0086(11) 0.0072(11)
C4 0.0352(16) 0.0180(13) 0.0220(14) -0.0022(11) 0.0045(12) 0.0060(12)
C5 0.0390(17) 0.0201(14) 0.0199(13) 0.0022(11) 0.0070(12) 0.0052(12)
C6 0.0309(15) 0.0222(14) 0.0196(13) -0.0008(10) 0.0096(11) 0.0048(11)
C7 0.066(3) 0.0226(16) 0.0252(15) -0.0018(12) 0.0069(16) 0.0163(16)

loop_
_atom_type_symbol
_atom_type_description
_atom_type_scat_dispersion_real
_atom_type_scat_dispersion_imag
_atom_type_scat_source
C C 0.0033 0.0016 'International Tables Vol C Tables 4.2.6.8 and 6.1.1.4'
H H 0.0000 0.0000 'International Tables Vol C Tables 4.2.6.8 and 6.1.1.4'
N N 0.0061 0.0033 'International Tables Vol C Tables 4.2.6.8 and 6.1.1.4'
O O 0.0106 0.0060 'International Tables Vol C Tables 4.2.6.8 and 6.1.1.4'
Cu Cu 0.3201 1.2651 'International Tables Vol C Tables 4.2.6.8 and 6.1.1.4'

loop_
_geom_angle_atom_site_label_1
_geom_angle_atom_site_label_2
_geom_angle_atom_site_label_3
_geom_angle
_geom_angle_site_symmetry_1
_geom_angle_site_symmetry_3
N1 Cu1 N1 180.0 . 3_565
N1 Cu1 O1 96.82(9) . 3_565
N1 Cu1 O1 83.18(9) 3_565 3_565
N1 Cu1 O1 83.18(9) . .
N1 Cu1 O1 96.82(9) 3_565 .
O1 Cu1 O1 180.0 3_565 .
N1 Cu1 O4 81.61(9) . 3_565
N1 Cu1 O4 98.39(9) 3_565 3_565
O1 Cu1 O4 92.06(9) 3_565 3_565
O1 Cu1 O4 87.94(9) . 3_565
N1 Cu1 O4 98.39(9) . .
N1 Cu1 O4 81.61(9) 3_565 .
O1 Cu1 O4 87.94(9) 3_565 .
O1 Cu1 O4 92.06(9) . .
O4 Cu1 O4 180.0 3_565 .
H1W O1W H2W 102(4) . .
C1 O1 Cu1 113.53(16) . .
C1 O1 H1O 107(3) . .
Cu1 O1 H1O 113(3) . .
C7 O3 H3O 117(4) . .
N2 O4 Cu1 125.1(2) . .
C2 N1 C6 119.9(2) . .
C2 N1 Cu1 114.35(18) . .
C6 N1 Cu1 125.79(19) . .
O6 N2 O5 121.4(3) . .
O6 N2 O4 119.6(3) . .
O5 N2 O4 119.0(3) . .
O1 C1 C2 110.4(2) . .
O1 C1 H1A 109.6 . .
C2 C1 H1A 109.6 . .
O1 C1 H1B 109.6 . .
C2 C1 H1B 109.6 . .
H1A C1 H1B 108.1 . .
N1 C2 C3 121.4(3) . .
N1 C2 C1 116.8(2) . .
C3 C2 C1 121.8(2) . .
C4 C3 C2 118.6(3) . .
C4 C3 H3 120.7 . .
C2 C3 H3 120.7 . .
C3 C4 C5 119.9(3) . .
C3 C4 C7 119.4(3) . .
C5 C4 C7 120.6(3) . .
C6 C5 C4 118.5(3) . .
C6 C5 H5 120.7 . .
C4 C5 H5 120.7 . .
N1 C6 C5 121.7(3) . .
N1 C6 H6 119.1 . .
C5 C6 H6 119.1 . .
O2 C7 O3 125.6(3) . .
O2 C7 C4 121.6(3) . .
O3 C7 C4 112.4(3) . .

loop_
_geom_bond_atom_site_label_1
_geom_bond_atom_site_label_2
_geom_bond_distance
_geom_bond_site_symmetry_2
Cu1 N1 1.975(2) .
Cu1 N1 1.975(2) 3_565
Cu1 O1 1.975(2) 3_565
Cu1 O1 1.975(2) .
Cu1 O4 2.434(2) 3_565
Cu1 O4 2.434(2) .
O1W H1W 0.831(19) .
O1W H2W 0.892(19) .
O1 C1 1.436(3) .
O1 H1O 0.837(19) .
O2 C7 1.213(5) .
O3 C7 1.332(5) .
O3 H3O 0.88(2) .
O4 N2 1.255(4) .
O5 N2 1.221(5) .
O6 N2 1.218(4) .
N1 C2 1.340(3) .
N1 C6 1.344(4) .
C1 C2 1.503(4) .
C1 H1A 0.9900 .
C1 H1B 0.9900 .
C2 C3 1.392(4) .
C3 C4 1.382(4) .
C3 H3 0.9500 .
C4 C5 1.385(4) .
C4 C7 1.501(4) .
C5 C6 1.383(4) .
C5 H5 0.9500 .
C6 H6 0.9500 .

loop_
_geom_hbond_atom_site_label_D
_geom_hbond_atom_site_label_H
_geom_hbond_atom_site_label_A
_geom_hbond_distance_DH
_geom_hbond_distance_HA
_geom_hbond_distance_DA
_geom_hbond_angle_DHA
_geom_hbond_site_symmetry_A
O1W H2W O5 0.892(19) 1.85(2) 2.724(4) 164(4) .
O1W H2W N2 0.892(19) 2.70(3) 3.470(4) 146(3) .
O1W H1W O2 0.831(19) 1.94(2) 2.773(3) 176(4) 3_655
O1 H1O O1W 0.837(19) 1.71(2) 2.546(3) 174(4) 3_665
O3 H3O O4 0.88(2) 1.73(2) 2.594(4) 170(5) 1_545
O3 H3O N2 0.88(2) 2.46(3) 3.305(4) 161(5) 1_545
O3 H3O O6 0.88(2) 2.53(4) 3.189(5) 133(5) 1_545

loop_
_geom_torsion_atom_site_label_1
_geom_torsion_atom_site_label_2
_geom_torsion_atom_site_label_3
_geom_torsion_atom_site_label_4
_geom_torsion
_geom_torsion_site_symmetry_1
N1 Cu1 O1 C1 11.4(2) .
N1 Cu1 O1 C1 -168.6(2) 3_565
O1 Cu1 O1 C1 -78(18) 3_565
O4 Cu1 O1 C1 -70.4(2) 3_565
O4 Cu1 O1 C1 109.6(2) .
N1 Cu1 O4 N2 16.9(2) .
N1 Cu1 O4 N2 -163.1(2) 3_565
O1 Cu1 O4 N2 113.5(2) 3_565
O1 Cu1 O4 N2 -66.5(2) .
O4 Cu1 O4 N2 -83(6) 3_565
N1 Cu1 N1 C2 13(69) 3_565
O1 Cu1 N1 C2 174.6(2) 3_565
O1 Cu1 N1 C2 -5.4(2) .
O4 Cu1 N1 C2 83.5(2) 3_565
O4 Cu1 N1 C2 -96.5(2) .
N1 Cu1 N1 C6 -167(69) 3_565
O1 Cu1 N1 C6 -5.7(3) 3_565
O1 Cu1 N1 C6 174.3(3) .
O4 Cu1 N1 C6 -96.8(3) 3_565
O4 Cu1 N1 C6 83.2(3) .
Cu1 O4 N2 O6 167.6(3) .
Cu1 O4 N2 O5 -13.7(5) .
Cu1 O1 C1 C2 -14.5(3) .
C6 N1 C2 C3 0.4(4) .
Cu1 N1 C2 C3 -179.8(2) .
C6 N1 C2 C1 178.8(3) .
Cu1 N1 C2 C1 -1.4(3) .
O1 C1 C2 N1 10.5(4) .
O1 C1 C2 C3 -171.2(3) .
N1 C2 C3 C4 1.1(4) .
C1 C2 C3 C4 -177.1(3) .
C2 C3 C4 C5 -2.0(5) .
C2 C3 C4 C7 175.1(3) .
C3 C4 C5 C6 1.2(5) .
C7 C4 C5 C6 -175.7(3) .
C2 N1 C6 C5 -1.2(5) .
Cu1 N1 C6 C5 179.1(2) .
C4 C5 C6 N1 0.4(5) .
C3 C4 C7 O2 4.5(6) .
C5 C4 C7 O2 -178.5(4) .
C3 C4 C7 O3 -168.5(3) .
C5 C4 C7 O3 8.5(5) .
